data_4505684
loop_
_publ_author_name
'Crihfield, April'
'Hartwell, Joshua'
'Phelps, Dustin'
'Walsh, Rosa Bailey'
'Harris, Jeffery L.'
'Payne, John F.'
'Pennington, William T.'
'Hanks, Timothy W.'

_publ_section_title
;
 Crystal Engineering through Halogen Bonding. 2. Complexes of
 Diacetylene-Linked Heterocycles with Organic Iodides
;
_journal_issue 3
_journal_name_full 'Crystal Growth &amp; Design'
_journal_page_first 313
_journal_paper_doi 10.1021/cg0340042
_journal_volume 3
_journal_year 2003
_chemical_formula_sum 'C22 H12 N2'
_chemical_formula_weight 304.34
_chemical_name_systematic
; 
 ? 
;
_space_group_IT_number 14
_symmetry_space_group_name_Hall '-P 2yn'
_symmetry_space_group_name_H-M 'P 1 21/n 1'
_atom_sites_solution_hydrogens geom
_atom_sites_solution_primary direct
_atom_sites_solution_secondary difmap
_audit_creation_method SHELXL-97
_cell_angle_alpha 90.00
_cell_angle_beta 93.988(9)
_cell_angle_gamma 90.00
_cell_formula_units_Z 2
_cell_length_a 3.816(2)
_cell_length_b 25.504(13)
_cell_length_c 7.767(4)
_cell_measurement_temperature 293(2)
_cell_volume 754.1(7)
_computing_structure_refinement 'SHELXL-97 (Sheldrick, 1997)'
_computing_structure_solution 'SHELXS-97 (Sheldrick, 1990)'
_diffrn_ambient_temperature 293(2)
_diffrn_measured_fraction_theta_full 0.990
_diffrn_measured_fraction_theta_max 0.990
_diffrn_radiation_monochromator graphite
_diffrn_radiation_source 'fine-focus sealed tube'
_diffrn_radiation_type MoK\a
_diffrn_radiation_wavelength 0.71073
_diffrn_reflns_av_R_equivalents 0.0458
_diffrn_reflns_av_sigmaI/netI 0.0272
_diffrn_reflns_limit_h_max 4
_diffrn_reflns_limit_h_min -3
_diffrn_reflns_limit_k_max 23
_diffrn_reflns_limit_k_min -31
_diffrn_reflns_limit_l_max 9
_diffrn_reflns_limit_l_min -9
_diffrn_reflns_number 4390
_diffrn_reflns_theta_full 25.67
_diffrn_reflns_theta_max 25.67
_diffrn_reflns_theta_min 2.75
_exptl_absorpt_coefficient_mu 0.079
_exptl_crystal_density_diffrn 1.340
_exptl_crystal_density_method 'not measured'
_exptl_crystal_F_000 316
_refine_diff_density_max 0.165
_refine_diff_density_min -0.169
_refine_diff_density_rms 0.043
_refine_ls_extinction_method none
_refine_ls_goodness_of_fit_ref 1.096
_refine_ls_hydrogen_treatment mixed
_refine_ls_matrix_type full
_refine_ls_number_parameters 133
_refine_ls_number_reflns 1426
_refine_ls_number_restraints 0
_refine_ls_restrained_S_all 1.096
_refine_ls_R_factor_all 0.1033
_refine_ls_R_factor_gt 0.0856
_refine_ls_shift/su_max 0.000
_refine_ls_shift/su_mean 0.000
_refine_ls_structure_factor_coef Fsqd
_refine_ls_weighting_details 'calc w=1/[\s^2^(Fo^2^)+(0.0075P)^2^+1.0491P] where P=(Fo^2^+2Fc^2^)/3'
_refine_ls_weighting_scheme calc
_refine_ls_wR_factor_gt 0.1345
_refine_ls_wR_factor_ref 0.1420
_reflns_number_gt 1153
_reflns_number_total 1426
_reflns_threshold_expression >2sigma(I)
_cod_data_source_file cg0340042si20030204_083047.cif
_cod_data_source_block 2
_cod_database_code 4505684

loop_
_symmetry_equiv_pos_as_xyz
'x, y, z'
'-x+1/2, y+1/2, -z+1/2'
'-x, -y, -z'
'x-1/2, -y-1/2, z-1/2'

loop_
_atom_site_label
_atom_site_type_symbol
_atom_site_fract_x
_atom_site_fract_y
_atom_site_fract_z
_atom_site_U_iso_or_equiv
_atom_site_adp_type
_atom_site_occupancy
_atom_site_symmetry_multiplicity
_atom_site_calc_flag
N1 N 0.3261(9) 0.70631(10) 0.6900(4) 0.0684(9) Uani 1 1 d
C1 C 0.3973(10) 0.65908(13) 0.6209(4) 0.0558(9) Uani 1 1 d
H2 H 0.486(8) 0.6592(12) 0.500(4) 0.057(9) Uiso 1 1 d
C2 C 0.3599(8) 0.61192(11) 0.7022(4) 0.0457(7) Uani 1 1 d
C3 C 0.2459(8) 0.61176(11) 0.8734(4) 0.0429(7) Uani 1 1 d
C4 C 0.2093(9) 0.56592(12) 0.9716(4) 0.0500(8) Uani 1 1 d
H3 H 0.273(8) 0.5301(12) 0.916(4) 0.054(9) Uiso 1 1 d
C5 C 0.0951(10) 0.56932(14) 1.1348(5) 0.0591(9) Uani 1 1 d
H4 H 0.063(9) 0.5355(13) 1.207(4) 0.067(10) Uiso 1 1 d
C6 C 0.0129(10) 0.61810(15) 1.2051(5) 0.0637(10) Uani 1 1 d
H5 H -0.081(11) 0.6206(15) 1.324(6) 0.097(14) Uiso 1 1 d
C7 C 0.0481(9) 0.66295(14) 1.1150(4) 0.0582(9) Uani 1 1 d
H6 H -0.025(9) 0.6996(13) 1.161(4) 0.066(10) Uiso 1 1 d
C8 C 0.1696(8) 0.66080(11) 0.9467(4) 0.0479(8) Uani 1 1 d
C9 C 0.2149(11) 0.70619(13) 0.8472(5) 0.0628(10) Uani 1 1 d
H1 H 0.154(9) 0.7438(13) 0.897(4) 0.061(10) Uiso 1 1 d
C10 C 0.4304(9) 0.56378(13) 0.6167(4) 0.0509(8) Uani 1 1 d
C11 C 0.4741(9) 0.52329(12) 0.5425(4) 0.0522(8) Uani 1 1 d

loop_
_atom_site_aniso_label
_atom_site_aniso_U_11
_atom_site_aniso_U_22
_atom_site_aniso_U_33
_atom_site_aniso_U_23
_atom_site_aniso_U_13
_atom_site_aniso_U_12
N1 0.099(2) 0.0403(15) 0.068(2) 0.0027(14) 0.0171(18) -0.0025(15)
C1 0.073(2) 0.0513(19) 0.0446(18) -0.0011(15) 0.0139(16) -0.0042(17)
C2 0.0469(18) 0.0426(16) 0.0481(17) -0.0090(13) 0.0074(14) 0.0018(14)
C3 0.0471(17) 0.0374(15) 0.0447(16) -0.0065(12) 0.0059(13) -0.0001(13)
C4 0.055(2) 0.0424(16) 0.0521(19) -0.0051(14) 0.0037(15) 0.0003(15)
C5 0.068(2) 0.058(2) 0.051(2) 0.0050(17) 0.0033(17) -0.0070(18)
C6 0.070(2) 0.076(2) 0.046(2) -0.0097(18) 0.0134(18) -0.005(2)
C7 0.062(2) 0.059(2) 0.054(2) -0.0186(17) 0.0113(17) 0.0027(17)
C8 0.0560(19) 0.0395(16) 0.0491(18) -0.0091(14) 0.0099(15) 0.0006(14)
C9 0.085(3) 0.0370(17) 0.067(2) -0.0077(16) 0.012(2) 0.0023(17)
C10 0.057(2) 0.0521(18) 0.0444(17) -0.0069(14) 0.0111(15) 0.0026(15)
C11 0.061(2) 0.0519(18) 0.0444(17) -0.0079(14) 0.0122(15) 0.0049(16)

loop_
_atom_type_symbol
_atom_type_description
_atom_type_scat_dispersion_real
_atom_type_scat_dispersion_imag
_atom_type_scat_source
C C 0.0033 0.0016 'International Tables Vol C Tables 4.2.6.8 and 6.1.1.4'
H H 0.0000 0.0000 'International Tables Vol C Tables 4.2.6.8 and 6.1.1.4'
N N 0.0061 0.0033 'International Tables Vol C Tables 4.2.6.8 and 6.1.1.4'

loop_
_geom_angle_atom_site_label_1
_geom_angle_atom_site_label_2
_geom_angle_atom_site_label_3
_geom_angle
_geom_angle_site_symmetry_3
C9 N1 C1 116.8(3) .
N1 C1 C2 124.6(3) .
C1 C2 C3 118.7(3) .
C1 C2 C10 120.7(3) .
C3 C2 C10 120.6(3) .
C4 C3 C8 119.1(3) .
C4 C3 C2 123.7(3) .
C8 C3 C2 117.2(3) .
C5 C4 C3 119.9(3) .
C4 C5 C6 120.7(3) .
C7 C6 C5 121.0(3) .
C6 C7 C8 119.7(3) .
C9 C8 C3 118.0(3) .
C9 C8 C7 122.3(3) .
C3 C8 C7 119.7(3) .
N1 C9 C8 124.6(3) .
C11 C10 C2 177.1(4) .
C10 C11 C11 179.8(5) 3_666

loop_
_geom_bond_atom_site_label_1
_geom_bond_atom_site_label_2
_geom_bond_distance
_geom_bond_site_symmetry_2
N1 C9 1.320(4) .
N1 C1 1.354(4) .
C1 C2 1.371(4) .
C2 C3 1.428(4) .
C2 C10 1.431(4) .
C3 C4 1.408(4) .
C3 C8 1.413(4) .
C4 C5 1.372(5) .
C5 C6 1.403(5) .
C6 C7 1.352(5) .
C7 C8 1.419(4) .
C8 C9 1.409(4) .
C10 C11 1.200(4) .
C11 C11 1.380(6) 3_666

loop_
_geom_hbond_atom_site_label_D
_geom_hbond_atom_site_label_H
_geom_hbond_atom_site_label_A
_geom_hbond_distance_DH
_geom_hbond_distance_HA
_geom_hbond_distance_DA
_geom_hbond_angle_DHA
_geom_hbond_site_symmetry_A
C7 H6 N1 1.05(3) 2.48(3) 3.499(5) 165(3) 4_576

loop_
_geom_torsion_atom_site_label_1
_geom_torsion_atom_site_label_2
_geom_torsion_atom_site_label_3
_geom_torsion_atom_site_label_4
_geom_torsion
_geom_torsion_site_symmetry_4
C9 N1 C1 C2 0.4(6) .
N1 C1 C2 C3 -1.5(5) .
N1 C1 C2 C10 177.9(4) .
C1 C2 C3 C4 -177.8(3) .
C10 C2 C3 C4 2.8(5) .
C1 C2 C3 C8 1.6(4) .
C10 C2 C3 C8 -177.8(3) .
C8 C3 C4 C5 1.1(5) .
C2 C3 C4 C5 -179.5(3) .
C3 C4 C5 C6 0.2(5) .
C4 C5 C6 C7 -0.8(6) .
C5 C6 C7 C8 0.1(6) .
C4 C3 C8 C9 178.7(3) .
C2 C3 C8 C9 -0.7(4) .
C4 C3 C8 C7 -1.9(5) .
C2 C3 C8 C7 178.7(3) .
C6 C7 C8 C9 -179.4(4) .
C6 C7 C8 C3 1.3(5) .
C1 N1 C9 C8 0.6(6) .
C3 C8 C9 N1 -0.4(6) .
C7 C8 C9 N1 -179.8(4) .
C1 C2 C10 C11 -93(7) .
C3 C2 C10 C11 86(7) .
C2 C10 C11 C11 -176(100) 3_666
